data_7151812
loop_
_publ_author_name
'Findley, Thomas J. K.'
'Sucunza, David'
'Miller, Laura C.'
'Helm, Matthew D.'
'Helliwell, Madeleine'
'Davies, David T.'
'Procter, David J.'

_publ_section_title
;
 A stereoselective, Sm(II)-mediated approach to decorated
 cis-hydrindanes: synthetic studies on faurinone and pleuromutilin.
;
_journal_issue 7
_journal_name_full 'Organic &amp; biomolecular chemistry'
_journal_page_first 2433
_journal_page_last 2451
_journal_paper_doi 10.1039/c0ob01086c
_journal_volume 9
_journal_year 2011
_chemical_formula_sum 'C42 H49 N O3 Si'
_chemical_formula_weight 643.91
_chemical_name_systematic
;
?
;
_space_group_IT_number 2
_symmetry_cell_setting triclinic
_symmetry_space_group_name_Hall '-P 1'
_symmetry_space_group_name_H-M 'P -1'
_atom_sites_solution_hydrogens geom
_atom_sites_solution_primary direct
_atom_sites_solution_secondary difmap
_audit_creation_method SHELXL-97
_cell_angle_alpha 86.410(3)
_cell_angle_beta 72.131(2)
_cell_angle_gamma 86.886(3)
_cell_formula_units_Z 2
_cell_length_a 10.4285(15)
_cell_length_b 12.4428(15)
_cell_length_c 14.7188(15)
_cell_measurement_reflns_used 951
_cell_measurement_temperature 100(2)
_cell_measurement_theta_max 18.8385
_cell_measurement_theta_min 2.2445
_cell_volume 1813.0(4)
_computing_cell_refinement 'Bruker SMART'
_computing_data_collection 'Bruker SMART'
_computing_data_reduction 'Bruker SAINT'
_computing_molecular_graphics 'Bruker SHELXTL'
_computing_publication_material 'Bruker SHELXTL'
_computing_structure_refinement 'SHELXL-97 (Sheldrick, 1997)'
_computing_structure_solution 'SHELXS-97 (Sheldrick, 1990)'
_diffrn_ambient_temperature 100(2)
_diffrn_measured_fraction_theta_full 0.985
_diffrn_measured_fraction_theta_max 0.899
_diffrn_measurement_device_type 'CCD area detector'
_diffrn_measurement_method 'phi and omega scans'
_diffrn_radiation_monochromator graphite
_diffrn_radiation_source 'fine-focus sealed tube'
_diffrn_radiation_type MoK\a
_diffrn_radiation_wavelength 0.71073
_diffrn_reflns_av_R_equivalents 0.0595
_diffrn_reflns_av_sigmaI/netI 0.2786
_diffrn_reflns_limit_h_max 10
_diffrn_reflns_limit_h_min -13
_diffrn_reflns_limit_k_max 12
_diffrn_reflns_limit_k_min -16
_diffrn_reflns_limit_l_max 19
_diffrn_reflns_limit_l_min -18
_diffrn_reflns_number 11577
_diffrn_reflns_theta_full 25.00
_diffrn_reflns_theta_max 28.28
_diffrn_reflns_theta_min 1.46
_exptl_absorpt_coefficient_mu 0.104
_exptl_absorpt_correction_T_max 0.9897
_exptl_absorpt_correction_T_min 0.9695
_exptl_absorpt_correction_type none
_exptl_crystal_colour white
_exptl_crystal_density_diffrn 1.180
_exptl_crystal_density_method 'not measured'
_exptl_crystal_description block
_exptl_crystal_F_000 692
_exptl_crystal_size_max 0.30
_exptl_crystal_size_mid 0.20
_exptl_crystal_size_min 0.10
_refine_diff_density_max 0.486
_refine_diff_density_min -0.515
_refine_diff_density_rms 0.054
_refine_ls_extinction_method none
_refine_ls_goodness_of_fit_ref 0.775
_refine_ls_hydrogen_treatment constr
_refine_ls_matrix_type full
_refine_ls_number_parameters 386
_refine_ls_number_reflns 8096
_refine_ls_number_restraints 0
_refine_ls_restrained_S_all 0.775
_refine_ls_R_factor_all 0.2302
_refine_ls_R_factor_gt 0.0756
_refine_ls_shift/su_max 0.000
_refine_ls_shift/su_mean 0.000
_refine_ls_structure_factor_coef Fsqd
_refine_ls_weighting_details 'calc w=1/[\s^2^(Fo^2^)+(0.0493P)^2^+0.0000P] where P=(Fo^2^+2Fc^2^)/3'
_refine_ls_weighting_scheme calc
_refine_ls_wR_factor_gt 0.1387
_refine_ls_wR_factor_ref 0.1795
_reflns_number_gt 2312
_reflns_number_total 8096
_reflns_threshold_expression >2sigma(I)
_cod_data_source_file c0ob01086c.txt
_cod_data_source_block s3066n
_cod_depositor_comments
;
The following automatic conversions were performed:
'_symmetry_cell_setting' value 'Triclinic' changed to 'triclinic'
according to '/home/saulius/struct/CIF-dictionaries/cif_core.dic'
dictionary named 'cif_core.dic' version 2.4.1 from 2010-06-29.

Automatic conversion script
Id: cif_fix_enum 1555 2011-01-17 13:19:09Z saulius 
;
_cod_original_sg_symbol_H-M P-1
_cod_database_code 7151812

loop_
_symmetry_equiv_pos_as_xyz
'x, y, z'
'-x, -y, -z'

loop_
_atom_site_label
_atom_site_type_symbol
_atom_site_fract_x
_atom_site_fract_y
_atom_site_fract_z
_atom_site_U_iso_or_equiv
_atom_site_adp_type
_atom_site_occupancy
_atom_site_symmetry_multiplicity
_atom_site_calc_flag
_atom_site_refinement_flags
_atom_site_disorder_assembly
_atom_site_disorder_group
C1 C 0.1869(4) 0.3104(4) 0.5756(3) 0.0496(15) Uani 1 1 d . . .
C2 C 0.1788(5) 0.2172(5) 0.6502(3) 0.083(2) Uani 1 1 d . . .
H2A H 0.2653 0.2074 0.6635 0.125 Uiso 1 1 calc R . .
H2B H 0.1586 0.1509 0.6255 0.125 Uiso 1 1 calc R . .
H2C H 0.1074 0.2338 0.7092 0.125 Uiso 1 1 calc R . .
C3 C 0.0485(4) 0.3203(4) 0.5576(3) 0.0655(17) Uani 1 1 d . . .
H3A H -0.0226 0.3308 0.6182 0.098 Uiso 1 1 calc R . .
H3B H 0.0332 0.2544 0.5299 0.098 Uiso 1 1 calc R . .
H3C H 0.0469 0.3821 0.5132 0.098 Uiso 1 1 calc R . .
C4 C 0.2138(5) 0.4137(5) 0.6149(4) 0.133(3) Uani 1 1 d . . .
H4A H 0.2079 0.4746 0.5706 0.199 Uiso 1 1 calc R . .
H4B H 0.3042 0.4087 0.6223 0.199 Uiso 1 1 calc R . .
H4C H 0.1466 0.4247 0.6772 0.199 Uiso 1 1 calc R . .
C5 C 0.3550(2) 0.39133(16) 0.36676(13) 0.0591(17) Uani 1 1 d G . .
C6 C 0.2532(2) 0.4441(2) 0.33658(17) 0.077(2) Uani 1 1 d G . .
H6 H 0.1619 0.4262 0.3663 0.093 Uiso 1 1 calc R . .
C7 C 0.2850(3) 0.52311(18) 0.26294(17) 0.120(3) Uani 1 1 d G . .
H7 H 0.2155 0.5592 0.2423 0.144 Uiso 1 1 calc R . .
C8 C 0.4186(3) 0.54930(18) 0.21948(16) 0.144(5) Uani 1 1 d G . .
H8 H 0.4404 0.6033 0.1692 0.172 Uiso 1 1 calc R . .
C9 C 0.5204(3) 0.49651(18) 0.24966(15) 0.165(5) Uani 1 1 d G . .
H9 H 0.6117 0.5144 0.2200 0.198 Uiso 1 1 calc R . .
C10 C 0.4886(2) 0.41752(15) 0.32330(11) 0.119(3) Uani 1 1 d G . .
H10 H 0.5581 0.3814 0.3439 0.143 Uiso 1 1 calc R . .
C11 C 0.48984(17) 0.24040(16) 0.48709(11) 0.0601(17) Uani 1 1 d G . .
C12 C 0.5471(2) 0.13767(16) 0.46751(15) 0.0639(18) Uani 1 1 d G . .
H12 H 0.5025 0.0869 0.4434 0.077 Uiso 1 1 calc R . .
C13 C 0.6695(2) 0.1093(2) 0.48320(15) 0.0608(17) Uani 1 1 d G . .
H13 H 0.7087 0.0391 0.4698 0.073 Uiso 1 1 calc R . .
C14 C 0.7348(2) 0.1837(2) 0.51846(15) 0.0633(17) Uani 1 1 d G . .
H14 H 0.8185 0.1643 0.5292 0.076 Uiso 1 1 calc R . .
C15 C 0.6775(2) 0.2864(2) 0.53803(15) 0.0674(18) Uani 1 1 d G . .
H15 H 0.7221 0.3373 0.5621 0.081 Uiso 1 1 calc R . .
C16 C 0.5551(2) 0.31480(18) 0.52235(11) 0.0664(18) Uani 1 1 d G . .
H16 H 0.5159 0.3850 0.5357 0.080 Uiso 1 1 calc R . .
C17 C 0.2437(4) 0.1545(4) 0.3385(3) 0.0372(12) Uani 1 1 d . . .
H17 H 0.2339 0.2260 0.3058 0.045 Uiso 1 1 calc R . .
C18 C 0.1120(4) 0.0936(3) 0.3629(3) 0.0398(13) Uani 1 1 d . . .
H18A H 0.0347 0.1444 0.3654 0.048 Uiso 1 1 calc R . .
H18B H 0.0948 0.0536 0.4255 0.048 Uiso 1 1 calc R . .
C19 C 0.1326(4) 0.0146(4) 0.2816(3) 0.0448(14) Uani 1 1 d . . .
H19A H 0.1315 -0.0609 0.3071 0.054 Uiso 1 1 calc R . .
H19B H 0.0601 0.0263 0.2512 0.054 Uiso 1 1 calc R . .
C20 C 0.2704(4) 0.0384(4) 0.2087(3) 0.0411(13) Uani 1 1 d . . .
C21 C 0.3357(4) -0.0607(4) 0.1519(3) 0.0535(16) Uani 1 1 d . . .
H21A H 0.2684 -0.0906 0.1263 0.064 Uiso 1 1 calc R . .
H21B H 0.4115 -0.0364 0.0966 0.064 Uiso 1 1 calc R . .
C22 C 0.3884(5) -0.1510(4) 0.2072(3) 0.0595(17) Uani 1 1 d . . .
H22A H 0.3137 -0.1692 0.2656 0.071 Uiso 1 1 calc R . .
H22B H 0.4072 -0.2150 0.1678 0.071 Uiso 1 1 calc R . .
C23 C 0.5112(5) -0.1361(5) 0.2379(3) 0.0567(16) Uani 1 1 d . . .
H23 H 0.5340 -0.1953 0.2747 0.068 Uiso 1 1 calc R . .
C24 C 0.5935(5) -0.0535(5) 0.2220(3) 0.0537(17) Uani 1 1 d . . .
H24 H 0.6642 -0.0623 0.2502 0.064 Uiso 1 1 calc R . .
C25 C 0.5900(4) 0.0502(4) 0.1662(3) 0.0462(15) Uani 1 1 d . . .
H25 H 0.5829 0.0360 0.1018 0.055 Uiso 1 1 calc R . .
C26 C 0.4807(4) 0.1343(4) 0.2146(3) 0.0388(13) Uani 1 1 d . . .
H26 H 0.5138 0.1702 0.2616 0.047 Uiso 1 1 calc R . .
C27 C 0.3475(4) 0.0821(4) 0.2707(3) 0.0357(13) Uani 1 1 d . . .
H27 H 0.3700 0.0198 0.3101 0.043 Uiso 1 1 calc R . .
C28 C 0.2497(4) 0.1282(4) 0.1373(3) 0.0495(15) Uani 1 1 d . . .
H28A H 0.2091 0.0973 0.0926 0.059 Uiso 1 1 calc R . .
H28B H 0.1850 0.1835 0.1728 0.059 Uiso 1 1 calc R . .
C29 C 0.3800(4) 0.1829(4) 0.0792(3) 0.0516(16) Uani 1 1 d . . .
H29A H 0.4389 0.1309 0.0352 0.062 Uiso 1 1 calc R . .
H29B H 0.3575 0.2444 0.0400 0.062 Uiso 1 1 calc R . .
C30 C 0.4563(4) 0.2235(4) 0.1425(3) 0.0484(15) Uani 1 1 d . . .
H30 H 0.3963 0.2800 0.1815 0.058 Uiso 1 1 calc R . .
C31 C 0.5836(4) 0.2802(4) 0.0819(3) 0.0626(17) Uani 1 1 d . . .
H31A H 0.6423 0.2295 0.0377 0.094 Uiso 1 1 calc R . .
H31B H 0.6316 0.3054 0.1238 0.094 Uiso 1 1 calc R . .
H31C H 0.5582 0.3418 0.0454 0.094 Uiso 1 1 calc R . .
C32 C 0.8270(4) 0.0615(5) 0.0926(3) 0.0524(16) Uani 1 1 d . . .
C33 C 0.9483(4) 0.2179(4) 0.1228(3) 0.0401(13) Uani 1 1 d . . .
C34 C 0.8825(4) 0.2327(4) 0.2177(3) 0.0356(12) Uani 1 1 d . . .
H34 H 0.8250 0.1794 0.2557 0.043 Uiso 1 1 calc R . .
C35 C 0.9019(5) 0.3280(4) 0.2576(3) 0.0534(15) Uani 1 1 d . . .
H35 H 0.8550 0.3401 0.3227 0.064 Uiso 1 1 calc R . .
C36 C 0.9860(6) 0.4024(4) 0.2047(4) 0.108(3) Uani 1 1 d . . .
H36 H 1.0000 0.4652 0.2334 0.130 Uiso 1 1 calc R . .
C37 C 1.0541(4) 0.3883(3) 0.1066(2) 0.110(3) Uani 1 1 d G . .
C38 C 1.1388(5) 0.4668(3) 0.0526(3) 0.217(5) Uani 1 1 d G . .
H38 H 1.1515 0.5299 0.0816 0.261 Uiso 1 1 calc R . .
C39 C 1.2047(5) 0.4532(3) -0.0437(3) 0.233(6) Uani 1 1 d G . .
H39 H 1.2626 0.5069 -0.0806 0.279 Uiso 1 1 calc R . .
C40 C 1.1861(4) 0.3609(3) -0.0861(2) 0.138(3) Uani 1 1 d G . .
H40 H 1.2312 0.3516 -0.1520 0.165 Uiso 1 1 calc R . .
C41 C 1.1015(4) 0.2824(3) -0.0321(2) 0.0769(19) Uani 1 1 d G . .
H41 H 1.0888 0.2193 -0.0611 0.092 Uiso 1 1 calc R . .
C42 C 1.0355(3) 0.2960(3) 0.0642(2) 0.0606(16) Uani 1 1 d G . .
N1 N 0.9370(3) 0.1203(3) 0.0807(2) 0.0490(12) Uani 1 1 d . . .
H1 H 1.0124 0.0944 0.0413 0.059 Uiso 1 1 calc R . .
O1 O 0.2800(2) 0.1684(2) 0.42343(19) 0.0457(9) Uani 1 1 d . . .
O2 O 0.7167(3) 0.1031(3) 0.15570(19) 0.0503(10) Uani 1 1 d . . .
O3 O 0.8289(3) -0.0186(3) 0.0484(2) 0.0618(12) Uani 1 1 d . . .
Si01 Si 0.32449(12) 0.27746(13) 0.46172(10) 0.0532(5) Uani 1 1 d . . .

loop_
_atom_site_aniso_label
_atom_site_aniso_U_11
_atom_site_aniso_U_22
_atom_site_aniso_U_33
_atom_site_aniso_U_23
_atom_site_aniso_U_13
_atom_site_aniso_U_12
C1 0.022(3) 0.071(4) 0.052(3) -0.035(3) 0.001(2) -0.001(3)
C2 0.046(3) 0.140(7) 0.052(4) -0.026(4) 0.001(3) 0.019(4)
C3 0.037(3) 0.104(5) 0.042(3) -0.017(3) 0.009(2) 0.007(3)
C4 0.090(5) 0.144(7) 0.128(6) -0.128(5) 0.049(4) -0.043(4)
C5 0.054(3) 0.062(4) 0.048(3) -0.040(3) 0.019(3) -0.041(3)
C6 0.079(4) 0.032(4) 0.088(5) -0.026(4) 0.026(3) 0.000(3)
C7 0.174(7) 0.027(4) 0.088(5) -0.008(4) 0.066(5) -0.009(4)
C8 0.221(10) 0.048(4) 0.086(5) -0.047(4) 0.085(6) -0.078(6)
C9 0.168(8) 0.217(11) 0.069(5) -0.090(6) 0.067(5) -0.160(8)
C10 0.073(4) 0.223(9) 0.049(4) -0.074(5) 0.025(3) -0.089(5)
C11 0.023(3) 0.090(4) 0.065(3) -0.058(3) 0.000(2) -0.006(3)
C12 0.025(3) 0.098(5) 0.069(4) -0.058(3) -0.003(3) -0.010(3)
C13 0.021(3) 0.088(5) 0.070(4) -0.046(3) 0.001(2) -0.006(3)
C14 0.022(3) 0.104(5) 0.061(4) -0.035(4) 0.000(2) -0.011(3)
C15 0.025(3) 0.111(5) 0.068(4) -0.051(4) -0.003(3) -0.022(3)
C16 0.033(3) 0.091(5) 0.080(4) -0.061(4) -0.012(3) -0.006(3)
C17 0.019(2) 0.052(3) 0.039(3) -0.026(3) -0.002(2) -0.003(2)
C18 0.023(2) 0.046(3) 0.050(3) -0.026(3) -0.005(2) 0.002(2)
C19 0.028(3) 0.047(3) 0.067(3) -0.031(3) -0.021(2) 0.008(2)
C20 0.027(3) 0.056(4) 0.050(3) -0.034(3) -0.021(2) 0.018(2)
C21 0.037(3) 0.071(4) 0.066(3) -0.051(3) -0.030(3) 0.023(3)
C22 0.049(3) 0.071(4) 0.065(4) -0.044(3) -0.024(3) 0.025(3)
C23 0.042(3) 0.083(5) 0.045(3) -0.032(3) -0.014(3) 0.036(3)
C24 0.026(3) 0.100(5) 0.038(3) -0.037(3) -0.011(2) 0.018(3)
C25 0.017(2) 0.088(5) 0.037(3) -0.031(3) -0.010(2) 0.012(3)
C26 0.020(2) 0.071(4) 0.031(3) -0.033(3) -0.010(2) 0.005(2)
C27 0.016(2) 0.061(3) 0.035(3) -0.031(2) -0.011(2) 0.008(2)
C28 0.022(3) 0.073(4) 0.061(3) -0.041(3) -0.020(3) 0.015(3)
C29 0.035(3) 0.082(4) 0.042(3) -0.037(3) -0.016(2) 0.027(3)
C30 0.022(3) 0.084(4) 0.037(3) -0.024(3) -0.003(2) 0.004(3)
C31 0.036(3) 0.115(5) 0.034(3) -0.019(3) -0.003(2) 0.001(3)
C32 0.021(3) 0.110(5) 0.027(3) -0.032(3) -0.007(2) 0.015(3)
C33 0.029(3) 0.060(4) 0.028(3) -0.012(3) -0.006(2) 0.024(2)
C34 0.028(2) 0.044(3) 0.031(3) -0.009(2) -0.004(2) 0.009(2)
C35 0.057(3) 0.043(4) 0.043(3) -0.017(3) 0.013(3) 0.009(3)
C36 0.139(6) 0.029(4) 0.090(5) -0.021(4) 0.070(4) -0.015(4)
C37 0.158(6) 0.020(3) 0.079(4) -0.002(3) 0.070(4) 0.010(4)
C38 0.307(11) 0.025(4) 0.159(8) -0.012(5) 0.172(7) -0.018(6)
C39 0.350(12) 0.020(4) 0.151(8) 0.010(5) 0.181(8) 0.008(6)
C40 0.211(8) 0.054(5) 0.068(5) 0.031(4) 0.060(5) 0.060(5)
C41 0.100(4) 0.054(4) 0.040(3) 0.016(3) 0.020(3) 0.046(4)
C42 0.074(4) 0.042(4) 0.037(3) 0.006(3) 0.019(3) 0.036(3)
N1 0.018(2) 0.092(4) 0.036(2) -0.032(2) -0.0033(17) 0.011(2)
O1 0.0253(16) 0.069(2) 0.0417(19) -0.0361(18) -0.0004(14) -0.0096(16)
O2 0.0161(16) 0.096(3) 0.0371(18) -0.0379(19) -0.0010(14) 0.0111(17)
O3 0.0233(17) 0.116(3) 0.050(2) -0.056(2) -0.0079(15) 0.0086(19)
Si01 0.0229(7) 0.0792(12) 0.0528(9) -0.0491(9) 0.0056(6) -0.0087(7)

loop_
_atom_type_symbol
_atom_type_description
_atom_type_scat_dispersion_real
_atom_type_scat_dispersion_imag
_atom_type_scat_source
C C 0.0033 0.0016 'International Tables Vol C Tables 4.2.6.8 and 6.1.1.4'
H H 0.0000 0.0000 'International Tables Vol C Tables 4.2.6.8 and 6.1.1.4'
N N 0.0061 0.0033 'International Tables Vol C Tables 4.2.6.8 and 6.1.1.4'
O O 0.0106 0.0060 'International Tables Vol C Tables 4.2.6.8 and 6.1.1.4'
Si Si 0.0817 0.0704 'International Tables Vol C Tables 4.2.6.8 and 6.1.1.4'

loop_
_geom_angle_atom_site_label_1
_geom_angle_atom_site_label_2
_geom_angle_atom_site_label_3
_geom_angle
_geom_angle_site_symmetry_1
_geom_angle_site_symmetry_3
_geom_angle_publ_flag
C4 C1 C2 109.5(5) . . ?
C4 C1 C3 109.8(4) . . ?
C2 C1 C3 106.6(4) . . ?
C4 C1 Si01 111.2(3) . . ?
C2 C1 Si01 109.2(3) . . ?
C3 C1 Si01 110.4(3) . . ?
C1 C2 H2A 109.5 . . ?
C1 C2 H2B 109.5 . . ?
H2A C2 H2B 109.5 . . ?
C1 C2 H2C 109.5 . . ?
H2A C2 H2C 109.5 . . ?
H2B C2 H2C 109.5 . . ?
C1 C3 H3A 109.5 . . ?
C1 C3 H3B 109.5 . . ?
H3A C3 H3B 109.5 . . ?
C1 C3 H3C 109.5 . . ?
H3A C3 H3C 109.5 . . ?
H3B C3 H3C 109.5 . . ?
C1 C4 H4A 109.5 . . ?
C1 C4 H4B 109.5 . . ?
H4A C4 H4B 109.5 . . ?
C1 C4 H4C 109.5 . . ?
H4A C4 H4C 109.5 . . ?
H4B C4 H4C 109.5 . . ?
C6 C5 C10 120.0 . . ?
C6 C5 Si01 123.63(6) . . ?
C10 C5 Si01 116.29(6) . . ?
C7 C6 C5 120.0 . . ?
C7 C6 H6 120.0 . . ?
C5 C6 H6 120.0 . . ?
C6 C7 C8 120.0 . . ?
C6 C7 H7 120.0 . . ?
C8 C7 H7 120.0 . . ?
C7 C8 C9 120.0 . . ?
C7 C8 H8 120.0 . . ?
C9 C8 H8 120.0 . . ?
C8 C9 C10 120.0 . . ?
C8 C9 H9 120.0 . . ?
C10 C9 H9 120.0 . . ?
C9 C10 C5 120.0 . . ?
C9 C10 H10 120.0 . . ?
C5 C10 H10 120.0 . . ?
C12 C11 C16 120.0 . . ?
C12 C11 Si01 118.75(9) . . ?
C16 C11 Si01 121.19(9) . . ?
C13 C12 C11 119.9 . . ?
C13 C12 H12 120.0 . . ?
C11 C12 H12 120.0 . . ?
C12 C13 C14 120.0 . . ?
C12 C13 H13 120.0 . . ?
C14 C13 H13 120.0 . . ?
C15 C14 C13 120.0 . . ?
C15 C14 H14 120.0 . . ?
C13 C14 H14 120.0 . . ?
C16 C15 C14 119.9 . . ?
C16 C15 H15 120.0 . . ?
C14 C15 H15 120.0 . . ?
C15 C16 C11 120.0 . . ?
C15 C16 H16 120.0 . . ?
C11 C16 H16 120.0 . . ?
O1 C17 C27 111.0(3) . . ?
O1 C17 C18 110.5(4) . . ?
C27 C17 C18 104.1(3) . . ?
O1 C17 H17 110.4 . . ?
C27 C17 H17 110.4 . . ?
C18 C17 H17 110.4 . . ?
C17 C18 C19 105.8(3) . . ?
C17 C18 H18A 110.6 . . ?
C19 C18 H18A 110.6 . . ?
C17 C18 H18B 110.6 . . ?
C19 C18 H18B 110.6 . . ?
H18A C18 H18B 108.7 . . ?
C20 C19 C18 106.4(3) . . ?
C20 C19 H19A 110.5 . . ?
C18 C19 H19A 110.5 . . ?
C20 C19 H19B 110.5 . . ?
C18 C19 H19B 110.5 . . ?
H19A C19 H19B 108.6 . . ?
C27 C20 C19 102.6(3) . . ?
C27 C20 C28 109.2(4) . . ?
C19 C20 C28 108.3(3) . . ?
C27 C20 C21 116.1(3) . . ?
C19 C20 C21 112.3(4) . . ?
C28 C20 C21 108.0(4) . . ?
C22 C21 C20 115.9(4) . . ?
C22 C21 H21A 108.3 . . ?
C20 C21 H21A 108.3 . . ?
C22 C21 H21B 108.3 . . ?
C20 C21 H21B 108.3 . . ?
H21A C21 H21B 107.4 . . ?
C23 C22 C21 120.5(4) . . ?
C23 C22 H22A 107.2 . . ?
C21 C22 H22A 107.2 . . ?
C23 C22 H22B 107.2 . . ?
C21 C22 H22B 107.2 . . ?
H22A C22 H22B 106.8 . . ?
C24 C23 C22 130.8(5) . . ?
C24 C23 H23 114.6 . . ?
C22 C23 H23 114.6 . . ?
C23 C24 C25 129.2(5) . . ?
C23 C24 H24 115.4 . . ?
C25 C24 H24 115.4 . . ?
O2 C25 C24 107.0(4) . . ?
O2 C25 C26 103.6(4) . . ?
C24 C25 C26 116.1(4) . . ?
O2 C25 H25 109.9 . . ?
C24 C25 H25 109.9 . . ?
C26 C25 H25 109.9 . . ?
C27 C26 C25 112.0(4) . . ?
C27 C26 C30 110.4(3) . . ?
C25 C26 C30 112.3(4) . . ?
C27 C26 H26 107.3 . . ?
C25 C26 H26 107.3 . . ?
C30 C26 H26 107.3 . . ?
C17 C27 C20 104.0(3) . . ?
C17 C27 C26 115.8(4) . . ?
C20 C27 C26 114.7(3) . . ?
C17 C27 H27 107.3 . . ?
C20 C27 H27 107.3 . . ?
C26 C27 H27 107.3 . . ?
C29 C28 C20 113.8(4) . . ?
C29 C28 H28A 108.8 . . ?
C20 C28 H28A 108.8 . . ?
C29 C28 H28B 108.8 . . ?
C20 C28 H28B 108.8 . . ?
H28A C28 H28B 107.7 . . ?
C30 C29 C28 112.4(4) . . ?
C30 C29 H29A 109.1 . . ?
C28 C29 H29A 109.1 . . ?
C30 C29 H29B 109.1 . . ?
C28 C29 H29B 109.1 . . ?
H29A C29 H29B 107.9 . . ?
C29 C30 C31 110.7(4) . . ?
C29 C30 C26 112.2(4) . . ?
C31 C30 C26 114.6(4) . . ?
C29 C30 H30 106.2 . . ?
C31 C30 H30 106.2 . . ?
C26 C30 H30 106.2 . . ?
C30 C31 H31A 109.5 . . ?
C30 C31 H31B 109.5 . . ?
H31A C31 H31B 109.5 . . ?
C30 C31 H31C 109.5 . . ?
H31A C31 H31C 109.5 . . ?
H31B C31 H31C 109.5 . . ?
O3 C32 O2 124.4(5) . . ?
O3 C32 N1 123.1(4) . . ?
O2 C32 N1 112.4(4) . . ?
C34 C33 C42 121.8(4) . . ?
C34 C33 N1 120.6(5) . . ?
C42 C33 N1 117.5(4) . . ?
C33 C34 C35 118.8(5) . . ?
C33 C34 H34 120.6 . . ?
C35 C34 H34 120.6 . . ?
C36 C35 C34 120.8(5) . . ?
C36 C35 H35 119.6 . . ?
C34 C35 H35 119.6 . . ?
C35 C36 C37 120.8(5) . . ?
C35 C36 H36 119.6 . . ?
C37 C36 H36 119.6 . . ?
C38 C37 C42 120.0 . . ?
C38 C37 C36 120.1(4) . . ?
C42 C37 C36 119.9(4) . . ?
C39 C38 C37 120.0 . . ?
C39 C38 H38 120.0 . . ?
C37 C38 H38 120.0 . . ?
C38 C39 C40 120.0 . . ?
C38 C39 H39 120.0 . . ?
C40 C39 H39 120.0 . . ?
C41 C40 C39 120.0 . . ?
C41 C40 H40 120.0 . . ?
C39 C40 H40 120.0 . . ?
C42 C41 C40 120.0 . . ?
C42 C41 H41 120.0 . . ?
C40 C41 H41 120.0 . . ?
C41 C42 C37 120.0 . . ?
C41 C42 C33 122.3(3) . . ?
C37 C42 C33 117.7(3) . . ?
C32 N1 C33 129.4(4) . . ?
C32 N1 H1 115.3 . . ?
C33 N1 H1 115.3 . . ?
C17 O1 Si01 129.6(3) . . ?
C32 O2 C25 116.0(3) . . ?
O1 Si01 C1 106.56(19) . . ?
O1 Si01 C5 111.27(14) . . ?
C1 Si01 C5 113.5(2) . . ?
O1 Si01 C11 106.11(14) . . ?
C1 Si01 C11 110.84(17) . . ?
C5 Si01 C11 108.31(10) . . ?

loop_
_geom_bond_atom_site_label_1
_geom_bond_atom_site_label_2
_geom_bond_distance
_geom_bond_site_symmetry_2
_geom_bond_publ_flag
C1 C4 1.516(6) . ?
C1 C2 1.533(7) . ?
C1 C3 1.543(5) . ?
C1 Si01 1.892(4) . ?
C2 H2A 0.9800 . ?
C2 H2B 0.9800 . ?
C2 H2C 0.9800 . ?
C3 H3A 0.9800 . ?
C3 H3B 0.9800 . ?
C3 H3C 0.9800 . ?
C4 H4A 0.9800 . ?
C4 H4B 0.9800 . ?
C4 H4C 0.9800 . ?
C5 C6 1.3900 . ?
C5 C10 1.3900 . ?
C5 Si01 1.895(3) . ?
C6 C7 1.3900 . ?
C6 H6 0.9500 . ?
C7 C8 1.3900 . ?
C7 H7 0.9500 . ?
C8 C9 1.3900 . ?
C8 H8 0.9500 . ?
C9 C10 1.3900 . ?
C9 H9 0.9500 . ?
C10 H10 0.9500 . ?
C11 C12 1.3896 . ?
C11 C16 1.3907 . ?
C11 Si01 1.901(2) . ?
C12 C13 1.3893 . ?
C12 H12 0.9500 . ?
C13 C14 1.3907 . ?
C13 H13 0.9500 . ?
C14 C15 1.3896 . ?
C14 H14 0.9500 . ?
C15 C16 1.3893 . ?
C15 H15 0.9500 . ?
C16 H16 0.9500 . ?
C17 O1 1.435(4) . ?
C17 C27 1.525(5) . ?
C17 C18 1.538(5) . ?
C17 H17 1.0000 . ?
C18 C19 1.552(5) . ?
C18 H18A 0.9900 . ?
C18 H18B 0.9900 . ?
C19 C20 1.537(6) . ?
C19 H19A 0.9900 . ?
C19 H19B 0.9900 . ?
C20 C27 1.528(5) . ?
C20 C28 1.538(6) . ?
C20 C21 1.540(5) . ?
C21 C22 1.523(6) . ?
C21 H21A 0.9900 . ?
C21 H21B 0.9900 . ?
C22 C23 1.507(6) . ?
C22 H22A 0.9900 . ?
C22 H22B 0.9900 . ?
C23 C24 1.338(7) . ?
C23 H23 0.9500 . ?
C24 C25 1.491(7) . ?
C24 H24 0.9500 . ?
C25 O2 1.469(5) . ?
C25 C26 1.538(5) . ?
C25 H25 1.0000 . ?
C26 C27 1.536(5) . ?
C26 C30 1.552(6) . ?
C26 H26 1.0000 . ?
C27 H27 1.0000 . ?
C28 C29 1.535(6) . ?
C28 H28A 0.9900 . ?
C28 H28B 0.9900 . ?
C29 C30 1.520(5) . ?
C29 H29A 0.9900 . ?
C29 H29B 0.9900 . ?
C30 C31 1.533(6) . ?
C30 H30 1.0000 . ?
C31 H31A 0.9800 . ?
C31 H31B 0.9800 . ?
C31 H31C 0.9800 . ?
C32 O3 1.220(5) . ?
C32 O2 1.340(4) . ?
C32 N1 1.354(5) . ?
C33 C34 1.373(5) . ?
C33 C42 1.423(5) . ?
C33 N1 1.424(5) . ?
C34 C35 1.407(6) . ?
C34 H34 0.9500 . ?
C35 C36 1.346(6) . ?
C35 H35 0.9500 . ?
C36 C37 1.417(6) . ?
C36 H36 0.9500 . ?
C37 C38 1.3900 . ?
C37 C42 1.3900 . ?
C38 C39 1.3900 . ?
C38 H38 0.9500 . ?
C39 C40 1.3900 . ?
C39 H39 0.9500 . ?
C40 C41 1.3900 . ?
C40 H40 0.9500 . ?
C41 C42 1.3900 . ?
C41 H41 0.9500 . ?
N1 H1 0.8800 . ?
O1 Si01 1.643(3) . ?

loop_
_geom_hbond_atom_site_label_D
_geom_hbond_atom_site_label_H
_geom_hbond_atom_site_label_A
_geom_hbond_distance_DH
_geom_hbond_distance_HA
_geom_hbond_distance_DA
_geom_hbond_angle_DHA
_geom_hbond_site_symmetry_A
N1 H1 O3 0.88 2.00 2.879(4) 172.7 2_755

loop_
_geom_torsion_atom_site_label_1
_geom_torsion_atom_site_label_2
_geom_torsion_atom_site_label_3
_geom_torsion_atom_site_label_4
_geom_torsion
_geom_torsion_site_symmetry_1
_geom_torsion_site_symmetry_2
_geom_torsion_site_symmetry_3
_geom_torsion_site_symmetry_4
_geom_torsion_publ_flag
C10 C5 C6 C7 0.0 . . . . ?
Si01 C5 C6 C7 -176.63(10) . . . . ?
C5 C6 C7 C8 0.0 . . . . ?
C6 C7 C8 C9 0.0 . . . . ?
C7 C8 C9 C10 0.0 . . . . ?
C8 C9 C10 C5 0.0 . . . . ?
C6 C5 C10 C9 0.0 . . . . ?
Si01 C5 C10 C9 176.87(10) . . . . ?
C16 C11 C12 C13 0.0 . . . . ?
Si01 C11 C12 C13 178.44(9) . . . . ?
C11 C12 C13 C14 0.0 . . . . ?
C12 C13 C14 C15 0.0 . . . . ?
C13 C14 C15 C16 0.0 . . . . ?
C14 C15 C16 C11 0.0 . . . . ?
C12 C11 C16 C15 0.0 . . . . ?
Si01 C11 C16 C15 -178.40(9) . . . . ?
O1 C17 C18 C19 -139.9(3) . . . . ?
C27 C17 C18 C19 -20.7(5) . . . . ?
C17 C18 C19 C20 -4.4(5) . . . . ?
C18 C19 C20 C27 27.6(4) . . . . ?
C18 C19 C20 C28 -87.8(4) . . . . ?
C18 C19 C20 C21 153.0(3) . . . . ?
C27 C20 C21 C22 46.0(6) . . . . ?
C19 C20 C21 C22 -71.6(5) . . . . ?
C28 C20 C21 C22 169.0(4) . . . . ?
C20 C21 C22 C23 -70.3(5) . . . . ?
C21 C22 C23 C24 -3.0(7) . . . . ?
C22 C23 C24 C25 -1.3(8) . . . . ?
C23 C24 C25 O2 -169.3(4) . . . . ?
C23 C24 C25 C26 75.6(6) . . . . ?
O2 C25 C26 C27 -155.2(3) . . . . ?
C24 C25 C26 C27 -38.2(5) . . . . ?
O2 C25 C26 C30 79.9(4) . . . . ?
C24 C25 C26 C30 -163.1(4) . . . . ?
O1 C17 C27 C20 157.4(4) . . . . ?
C18 C17 C27 C20 38.5(5) . . . . ?
O1 C17 C27 C26 -75.8(5) . . . . ?
C18 C17 C27 C26 165.3(4) . . . . ?
C19 C20 C27 C17 -40.9(4) . . . . ?
C28 C20 C27 C17 73.9(4) . . . . ?
C21 C20 C27 C17 -163.8(4) . . . . ?
C19 C20 C27 C26 -168.4(4) . . . . ?
C28 C20 C27 C26 -53.6(4) . . . . ?
C21 C20 C27 C26 68.7(6) . . . . ?
C25 C26 C27 C17 167.1(4) . . . . ?
C30 C26 C27 C17 -67.0(4) . . . . ?
C25 C26 C27 C20 -71.7(5) . . . . ?
C30 C26 C27 C20 54.3(4) . . . . ?
C27 C20 C28 C29 52.1(4) . . . . ?
C19 C20 C28 C29 163.1(3) . . . . ?
C21 C20 C28 C29 -75.0(4) . . . . ?
C20 C28 C29 C30 -53.0(5) . . . . ?
C28 C29 C30 C31 -178.5(4) . . . . ?
C28 C29 C30 C26 52.2(5) . . . . ?
C27 C26 C30 C29 -52.1(4) . . . . ?
C25 C26 C30 C29 73.6(4) . . . . ?
C27 C26 C30 C31 -179.4(3) . . . . ?
C25 C26 C30 C31 -53.7(5) . . . . ?
C42 C33 C34 C35 0.3(6) . . . . ?
N1 C33 C34 C35 176.8(4) . . . . ?
C33 C34 C35 C36 -1.8(7) . . . . ?
C34 C35 C36 C37 2.0(9) . . . . ?
C35 C36 C37 C38 178.8(5) . . . . ?
C35 C36 C37 C42 -0.7(8) . . . . ?
C42 C37 C38 C39 0.0 . . . . ?
C36 C37 C38 C39 -179.5(5) . . . . ?
C37 C38 C39 C40 0.0 . . . . ?
C38 C39 C40 C41 0.0 . . . . ?
C39 C40 C41 C42 0.0 . . . . ?
C40 C41 C42 C37 0.0 . . . . ?
C40 C41 C42 C33 -179.7(4) . . . . ?
C38 C37 C42 C41 0.0 . . . . ?
C36 C37 C42 C41 179.6(5) . . . . ?
C38 C37 C42 C33 179.7(4) . . . . ?
C36 C37 C42 C33 -0.7(5) . . . . ?
C34 C33 C42 C41 -179.3(3) . . . . ?
N1 C33 C42 C41 4.0(5) . . . . ?
C34 C33 C42 C37 0.9(5) . . . . ?
N1 C33 C42 C37 -175.7(3) . . . . ?
O3 C32 N1 C33 176.1(4) . . . . ?
O2 C32 N1 C33 -2.1(7) . . . . ?
C34 C33 N1 C32 41.8(7) . . . . ?
C42 C33 N1 C32 -141.6(5) . . . . ?
C27 C17 O1 Si01 113.8(4) . . . . ?
C18 C17 O1 Si01 -131.3(3) . . . . ?
O3 C32 O2 C25 -3.7(7) . . . . ?
N1 C32 O2 C25 174.4(4) . . . . ?
C24 C25 O2 C32 74.8(5) . . . . ?
C26 C25 O2 C32 -162.0(4) . . . . ?
C17 O1 Si01 C1 114.0(3) . . . . ?
C17 O1 Si01 C5 -10.2(3) . . . . ?
C17 O1 Si01 C11 -127.8(3) . . . . ?
C4 C1 Si01 O1 -177.0(4) . . . . ?
C2 C1 Si01 O1 62.0(4) . . . . ?
C3 C1 Si01 O1 -54.8(4) . . . . ?
C4 C1 Si01 C5 -54.2(5) . . . . ?
C2 C1 Si01 C5 -175.2(3) . . . . ?
C3 C1 Si01 C5 68.0(4) . . . . ?
C4 C1 Si01 C11 67.9(5) . . . . ?
C2 C1 Si01 C11 -53.0(4) . . . . ?
C3 C1 Si01 C11 -169.9(3) . . . . ?
C6 C5 Si01 O1 69.09(12) . . . . ?
C10 C5 Si01 O1 -107.66(14) . . . . ?
C6 C5 Si01 C1 -51.10(17) . . . . ?
C10 C5 Si01 C1 132.15(18) . . . . ?
C6 C5 Si01 C11 -174.65(6) . . . . ?
C10 C5 Si01 C11 8.60(16) . . . . ?
C12 C11 Si01 O1 2.57(15) . . . . ?
C16 C11 Si01 O1 -179.01(14) . . . . ?
C12 C11 Si01 C1 117.88(19) . . . . ?
C16 C11 Si01 C1 -63.7(2) . . . . ?
C12 C11 Si01 C5 -116.99(11) . . . . ?
C16 C11 Si01 C5 61.43(15) . . . . ?
